data_7129093
loop_
_publ_author_name
'Brown, Ryan K.'
'Hooper, Thomas N.'
'Rekhroukh, Feriel'
'White, Andrew J. P.'
'Costa, Paulo J.'
'Crimmin, Mark R.'

_publ_section_title
;
 Alumination of aryl methyl ethers: switching between sp<sup>2</sup> and
 sp<sup>3</sup> C-O bond functionalisation with Pd-catalysis.
;
_journal_issue 88
_journal_name_full 'Chemical communications (Cambridge, England)'
_journal_page_first 11673
_journal_page_last 11676
_journal_paper_doi 10.1039/d1cc05408b
_journal_volume 57
_journal_year 2021
_chemical_formula_moiety 'C36 H49 Al N2 O'
_chemical_formula_sum 'C36 H49 Al N2 O'
_chemical_formula_weight 552.75
_chemical_properties_physical Air-sensitive,Moisture-sensitive
_space_group_crystal_system monoclinic
_space_group_IT_number 15
_space_group_name_Hall '-C 2yc'
_space_group_name_H-M_alt 'C 1 2/c 1'
_atom_sites_solution_hydrogens geom
_atom_sites_solution_primary dual
_audit_creation_date 2019-03-07
_audit_creation_method
;
Olex2 1.2
(compiled 2018.05.29 svn.r3508 for OlexSys, GUI svn.r5506)
;
_audit_update_record
;
2019-12-19 deposited with the CCDC.	2021-10-12 downloaded from the CCDC.
;
_cell_angle_alpha 90
_cell_angle_beta 95.838(2)
_cell_angle_gamma 90
_cell_formula_units_Z 8
_cell_length_a 17.6433(3)
_cell_length_b 20.3069(3)
_cell_length_c 18.5103(3)
_cell_measurement_reflns_used 4462
_cell_measurement_temperature 173(3)
_cell_measurement_theta_max 72.8970
_cell_measurement_theta_min 3.9380
_cell_volume 6597.49(18)
_computing_cell_refinement 'CrysAlisPro 1.171.38.43 (Rigaku OD, 2015)'
_computing_data_collection 'CrysAlisPro 1.171.38.43 (Rigaku OD, 2015)'
_computing_data_reduction 'CrysAlisPro 1.171.38.43 (Rigaku OD, 2015)'
_computing_molecular_graphics 'Olex2 (Dolomanov et al., 2009)'
_computing_publication_material 'Olex2 (Dolomanov et al., 2009)'
_computing_structure_refinement 'ShelXL (Sheldrick, 2015)'
_computing_structure_solution 'ShelXT (Sheldrick, 2015)'
_diffrn_ambient_environment N~2~
_diffrn_ambient_temperature 173(3)
_diffrn_detector 'CCD plate'
_diffrn_detector_area_resol_mean 10.4115
_diffrn_detector_type Atlas
_diffrn_measured_fraction_theta_full 0.980
_diffrn_measured_fraction_theta_max 0.945
_diffrn_measurement_details
;
List of Runs (angles in degrees, time in seconds):

  # Type    Start    End  Width  t~exp~   \w     \q     \k     \f   Frames
#--------------------------------------------------------------------------
  1  \w    -70.00  -1.00   1.00   11.59    --  -42.11  19.00-150.00   69
  2  \w    -27.00  69.00   1.00   11.59    --   42.11 -57.00   0.00   96
  3  \w     82.00 158.00   1.00   61.65    --  105.13 125.00  60.00   76
  4  \w     51.00 131.00   1.00   61.65    --  105.13 -45.00  60.00   80
  5  \w     51.00 106.00   1.00   61.65    --  105.13 -95.00 -90.00   55
  6  \w     42.00 109.00   1.00   61.65    --  105.13 -95.00  60.00   67
  7  \w     29.00 119.00   1.00   61.65    --  105.13 -30.00 150.00   90
;
_diffrn_measurement_device 'four-circle diffractometer'
_diffrn_measurement_device_type 'Xcalibur, Atlas, Ultra'
_diffrn_measurement_method '\w scans'
_diffrn_orient_matrix_type 'CrysAlisPro convention (1999,Acta A55,543-557)'
_diffrn_orient_matrix_UB_11 0.0603638000
_diffrn_orient_matrix_UB_12 -0.0551255000
_diffrn_orient_matrix_UB_13 0.0064209000
_diffrn_orient_matrix_UB_21 -0.0635887000
_diffrn_orient_matrix_UB_22 -0.0520760000
_diffrn_orient_matrix_UB_23 -0.0111692000
_diffrn_orient_matrix_UB_31 0.0041894000
_diffrn_orient_matrix_UB_32 0.0027143000
_diffrn_orient_matrix_UB_33 -0.0826435000
_diffrn_radiation_monochromator mirror
_diffrn_radiation_probe x-ray
_diffrn_radiation_type CuK\a
_diffrn_radiation_wavelength 1.54184
_diffrn_reflns_av_R_equivalents 0.0211
_diffrn_reflns_av_unetI/netI 0.0324
_diffrn_reflns_Laue_measured_fraction_full 0.980
_diffrn_reflns_Laue_measured_fraction_max 0.945
_diffrn_reflns_limit_h_max 21
_diffrn_reflns_limit_h_min -18
_diffrn_reflns_limit_k_max 24
_diffrn_reflns_limit_k_min -22
_diffrn_reflns_limit_l_max 10
_diffrn_reflns_limit_l_min -22
_diffrn_reflns_number 10961
_diffrn_reflns_point_group_measured_fraction_full 0.980
_diffrn_reflns_point_group_measured_fraction_max 0.945
_diffrn_reflns_theta_full 67.684
_diffrn_reflns_theta_max 73.345
_diffrn_reflns_theta_min 3.328
_diffrn_source 'fine-focus sealed X-ray tube'
_diffrn_source_type 'Enhance Ultra (Cu) X-ray Source'
_exptl_absorpt_coefficient_mu 0.744
_exptl_absorpt_correction_T_max 0.931
_exptl_absorpt_correction_T_min 0.879
_exptl_absorpt_correction_type analytical
_exptl_absorpt_process_details
;
CrysAlisPro 1.171.38.43 (Rigaku Oxford Diffraction, 2015)
Analytical numeric absorption correction using a multifaceted crystal
			model based on expressions derived by R.C. Clark & J.S. Reid.
(Clark, R. C. & Reid, J. S. (1995). Acta Cryst. A51, 887-897)
Empirical absorption correction using spherical harmonics,
 implemented in SCALE3 ABSPACK scaling algorithm.
;
_exptl_crystal_colour colourless
_exptl_crystal_colour_primary colourless
_exptl_crystal_density_diffrn 1.113
_exptl_crystal_description block
_exptl_crystal_F_000 2400
_exptl_crystal_recrystallization_method 'Re-crystallisation from solvent: heptane'
_exptl_crystal_size_max 0.238
_exptl_crystal_size_mid 0.196
_exptl_crystal_size_min 0.126
_refine_diff_density_max 0.634
_refine_diff_density_min -0.317
_refine_diff_density_rms 0.046
_refine_ls_extinction_method none
_refine_ls_goodness_of_fit_ref 1.050
_refine_ls_hydrogen_treatment constr
_refine_ls_matrix_type full
_refine_ls_number_parameters 372
_refine_ls_number_reflns 6280
_refine_ls_number_restraints 0
_refine_ls_restrained_S_all 1.050
_refine_ls_R_factor_all 0.0607
_refine_ls_R_factor_gt 0.0490
_refine_ls_shift/su_max 0.001
_refine_ls_shift/su_mean 0.000
_refine_ls_structure_factor_coef Fsqd
_refine_ls_weighting_details 'w=1/[\s^2^(Fo^2^)+(0.0753P)^2^+3.3150P] where P=(Fo^2^+2Fc^2^)/3'
_refine_ls_weighting_scheme calc
_refine_ls_wR_factor_gt 0.1325
_refine_ls_wR_factor_ref 0.1438
_reflns_Friedel_coverage 0.000
_reflns_number_gt 5107
_reflns_number_total 6280
_reflns_threshold_expression 'I > 2\s(I)'
_cod_data_source_file d1cc05408b3.cif
_cod_data_source_block 10a
_cod_depositor_comments 'Adding full bibliography for 7129089--7129093.cif.'
_cod_database_code 7129093
_shelx_shelxl_version_number 2017/1
_chemical_oxdiff_formula 'C36 H49 Al N2 O'
_chemical_oxdiff_usercomment TH411
_shelx_space_group_comment
;
The symmetry employed for this shelxl refinement is uniquely defined
by the following loop, which should always be used as a source of
symmetry information in preference to the above space-group names.
They are only intended as comments.
;
_reflns_odcompleteness_completeness 98.13
_reflns_odcompleteness_iscentric 1
_reflns_odcompleteness_theta 66.49
_olex2_refinement_description
;
1. Fixed Uiso
 At 1.2 times of:
  All C(H) groups
 At 1.5 times of:
  All C(H,H,H) groups
2.a Ternary CH refined with riding coordinates:
 C12(H12), C15(H15), C24(H24), C27(H27)
2.b Aromatic/amide H refined with riding coordinates:
 C2(H2), C8(H8), C9(H9), C10(H10), C20(H20), C21(H21), C22(H22), C31(H31),
 C32(H32), C33(H33), C34(H34), C35(H35)
2.c Idealised Me refined as rotating group:
 C4(H4A,H4B,H4C), C5(H5A,H5B,H5C), C13(H13A,H13B,H13C), C14(H14A,H14B,H14C),
 C16(H16A,H16B,H16C), C17(H17A,H17B,H17C), C25(H25A,H25B,H25C), C26(H26A,H26B,
 H26C), C28(H28A,H28B,H28C), C29(H29A,H29B,H29C), C37(H37A,H37B,H37C)
;
_olex2_submission_special_instructions 'No special instructions were received'
_oxdiff_exptl_absorpt_empirical_details
;
Empirical correction (ABSPACK) includes:
- Absorption correction using spherical harmonics
- Frame scaling
;
_oxdiff_exptl_absorpt_empirical_full_max 1.105
_oxdiff_exptl_absorpt_empirical_full_min 0.901

loop_
_space_group_symop_operation_xyz
'x, y, z'
'-x, y, -z+1/2'
'x+1/2, y+1/2, z'
'-x+1/2, y+1/2, -z+1/2'
'-x, -y, -z'
'x, -y, z-1/2'
'-x+1/2, -y+1/2, -z'
'x+1/2, -y+1/2, z-1/2'

loop_
_atom_site_label
_atom_site_type_symbol
_atom_site_fract_x
_atom_site_fract_y
_atom_site_fract_z
_atom_site_U_iso_or_equiv
_atom_site_adp_type
_atom_site_occupancy
_atom_site_site_symmetry_order
_atom_site_calc_flag
_atom_site_refinement_flags_posn
_atom_site_refinement_flags_adp
_atom_site_refinement_flags_occupancy
_atom_site_disorder_assembly
_atom_site_disorder_group
Al1 Al 0.68917(3) 0.51689(2) 0.64060(3) 0.03184(14) Uani 1 1 d . . . . .
O36 O 0.59581(8) 0.51318(7) 0.65715(9) 0.0500(4) Uani 1 1 d . . . . .
N1 N 0.71484(8) 0.59572(7) 0.59376(7) 0.0300(3) Uani 1 1 d . . . . .
N3 N 0.70267(8) 0.45962(7) 0.56055(8) 0.0336(3) Uani 1 1 d . . . . .
C1 C 0.69364(9) 0.60212(8) 0.52221(9) 0.0318(3) Uani 1 1 d . . . . .
C2 C 0.67572(10) 0.54886(9) 0.47647(9) 0.0359(4) Uani 1 1 d . . . . .
H2 H 0.652772 0.558833 0.429073 0.043 Uiso 1 1 calc R . . . .
C3 C 0.68793(10) 0.48155(8) 0.49283(9) 0.0352(4) Uani 1 1 d . . . . .
C4 C 0.68973(12) 0.66983(9) 0.48849(10) 0.0412(4) Uani 1 1 d . . . . .
H4A H 0.659748 0.698957 0.516780 0.062 Uiso 1 1 calc GR . . . .
H4B H 0.665550 0.666957 0.438526 0.062 Uiso 1 1 calc GR . . . .
H4C H 0.741369 0.687558 0.488247 0.062 Uiso 1 1 calc GR . . . .
C5 C 0.68463(13) 0.43555(10) 0.42884(10) 0.0460(5) Uani 1 1 d . . . . .
H5A H 0.717955 0.397680 0.440913 0.069 Uiso 1 1 calc GR . . . .
H5B H 0.701621 0.458781 0.386969 0.069 Uiso 1 1 calc GR . . . .
H5C H 0.632163 0.420245 0.416972 0.069 Uiso 1 1 calc GR . . . .
C6 C 0.75208(10) 0.65123(8) 0.63136(9) 0.0307(3) Uani 1 1 d . . . . .
C7 C 0.83022(10) 0.66173(8) 0.62580(10) 0.0352(4) Uani 1 1 d . . . . .
C8 C 0.86620(11) 0.71356(10) 0.66532(11) 0.0423(4) Uani 1 1 d . . . . .
H8 H 0.918897 0.721196 0.662262 0.051 Uiso 1 1 calc R . . . .
C9 C 0.82729(12) 0.75383(10) 0.70853(11) 0.0451(4) Uani 1 1 d . . . . .
H9 H 0.852938 0.788871 0.734776 0.054 Uiso 1 1 calc R . . . .
C10 C 0.75071(11) 0.74303(9) 0.71354(10) 0.0409(4) Uani 1 1 d . . . . .
H10 H 0.724136 0.770810 0.743678 0.049 Uiso 1 1 calc R . . . .
C11 C 0.71146(10) 0.69199(8) 0.67513(9) 0.0332(4) Uani 1 1 d . . . . .
C12 C 0.87731(11) 0.61820(9) 0.58048(12) 0.0428(4) Uani 1 1 d . . . . .
H12 H 0.843714 0.581902 0.559387 0.051 Uiso 1 1 calc R . . . .
C13 C 0.94435(14) 0.58719(13) 0.62594(15) 0.0630(6) Uani 1 1 d . . . . .
H13A H 0.980644 0.621589 0.643385 0.094 Uiso 1 1 calc GR . . . .
H13B H 0.969521 0.555581 0.596267 0.094 Uiso 1 1 calc GR . . . .
H13C H 0.926186 0.564352 0.667522 0.094 Uiso 1 1 calc GR . . . .
C14 C 0.90555(14) 0.65714(12) 0.51740(14) 0.0566(6) Uani 1 1 d . . . . .
H14A H 0.861757 0.674273 0.486219 0.085 Uiso 1 1 calc GR . . . .
H14B H 0.935514 0.628117 0.488966 0.085 Uiso 1 1 calc GR . . . .
H14C H 0.937421 0.693900 0.536724 0.085 Uiso 1 1 calc GR . . . .
C15 C 0.62782(10) 0.68118(8) 0.68394(9) 0.0345(4) Uani 1 1 d . . . . .
H15 H 0.607732 0.647575 0.647402 0.041 Uiso 1 1 calc R . . . .
C16 C 0.58027(12) 0.74406(10) 0.67046(12) 0.0478(5) Uani 1 1 d . . . . .
H16A H 0.598187 0.777512 0.706366 0.072 Uiso 1 1 calc GR . . . .
H16B H 0.526567 0.734174 0.674883 0.072 Uiso 1 1 calc GR . . . .
H16C H 0.585675 0.760647 0.621537 0.072 Uiso 1 1 calc GR . . . .
C17 C 0.61889(11) 0.65361(11) 0.75981(11) 0.0453(4) Uani 1 1 d . . . . .
H17A H 0.648693 0.613024 0.767335 0.068 Uiso 1 1 calc GR . . . .
H17B H 0.565042 0.644087 0.763904 0.068 Uiso 1 1 calc GR . . . .
H17C H 0.637231 0.686127 0.796633 0.068 Uiso 1 1 calc GR . . . .
C18 C 0.71811(11) 0.39010(8) 0.57333(9) 0.0374(4) Uani 1 1 d . . . . .
C19 C 0.65757(13) 0.34508(9) 0.57188(11) 0.0451(5) Uani 1 1 d . . . . .
C20 C 0.67554(15) 0.27854(10) 0.58404(13) 0.0550(6) Uani 1 1 d . . . . .
H20 H 0.635502 0.247190 0.583257 0.066 Uiso 1 1 calc R . . . .
C21 C 0.74978(16) 0.25751(10) 0.59709(12) 0.0567(6) Uani 1 1 d . . . . .
H21 H 0.760629 0.211999 0.604045 0.068 Uiso 1 1 calc R . . . .
C22 C 0.80823(14) 0.30248(10) 0.60005(11) 0.0499(5) Uani 1 1 d . . . . .
H22 H 0.859293 0.287546 0.609550 0.060 Uiso 1 1 calc R . . . .
C23 C 0.79417(12) 0.36987(9) 0.58937(10) 0.0411(4) Uani 1 1 d . . . . .
C24 C 0.57436(13) 0.36473(10) 0.55843(14) 0.0552(6) Uani 1 1 d . . . . .
H24 H 0.572127 0.412652 0.545973 0.066 Uiso 1 1 calc R . . . .
C25 C 0.53394(15) 0.35481(13) 0.62668(17) 0.0701(7) Uani 1 1 d . . . . .
H25A H 0.534652 0.307977 0.639516 0.105 Uiso 1 1 calc GR . . . .
H25B H 0.481065 0.369883 0.617573 0.105 Uiso 1 1 calc GR . . . .
H25C H 0.560139 0.380192 0.666771 0.105 Uiso 1 1 calc GR . . . .
C26 C 0.53394(18) 0.32614(14) 0.49334(17) 0.0786(9) Uani 1 1 d . . . . .
H26A H 0.560937 0.333367 0.450291 0.118 Uiso 1 1 calc GR . . . .
H26B H 0.481272 0.341609 0.483638 0.118 Uiso 1 1 calc GR . . . .
H26C H 0.534040 0.279047 0.504894 0.118 Uiso 1 1 calc GR . . . .
C27 C 0.86050(11) 0.41782(10) 0.59271(11) 0.0451(4) Uani 1 1 d . . . . .
H27 H 0.840014 0.462354 0.603128 0.054 Uiso 1 1 calc R . . . .
C28 C 0.89255(16) 0.42198(17) 0.51918(15) 0.0741(8) Uani 1 1 d . . . . .
H28A H 0.907678 0.377941 0.504441 0.111 Uiso 1 1 calc GR . . . .
H28B H 0.937042 0.451141 0.523118 0.111 Uiso 1 1 calc GR . . . .
H28C H 0.853486 0.439541 0.482838 0.111 Uiso 1 1 calc GR . . . .
C29 C 0.92320(15) 0.40216(13) 0.65336(15) 0.0653(6) Uani 1 1 d . . . . .
H29A H 0.900959 0.398501 0.699596 0.098 Uiso 1 1 calc GR . . . .
H29B H 0.961215 0.437507 0.656663 0.098 Uiso 1 1 calc GR . . . .
H29C H 0.947662 0.360428 0.642733 0.098 Uiso 1 1 calc GR . . . .
C30 C 0.75551(11) 0.49518(9) 0.72950(10) 0.0374(4) Uani 1 1 d . . . . .
C31 C 0.74864(13) 0.43418(10) 0.76313(11) 0.0474(5) Uani 1 1 d . . . . .
H31 H 0.711501 0.403905 0.742488 0.057 Uiso 1 1 calc R . . . .
C32 C 0.79414(15) 0.41624(11) 0.82560(12) 0.0573(6) Uani 1 1 d . . . . .
H32 H 0.787963 0.374255 0.846861 0.069 Uiso 1 1 calc R . . . .
C33 C 0.84829(15) 0.45933(13) 0.85683(12) 0.0604(6) Uani 1 1 d . . . . .
H33 H 0.879937 0.447198 0.899349 0.072 Uiso 1 1 calc R . . . .
C34 C 0.85590(14) 0.52004(13) 0.82563(13) 0.0584(6) Uani 1 1 d . . . . .
H34 H 0.892543 0.550358 0.847082 0.070 Uiso 1 1 calc R . . . .
C35 C 0.81062(12) 0.53722(10) 0.76334(11) 0.0453(4) Uani 1 1 d . . . . .
H35 H 0.817259 0.579394 0.742678 0.054 Uiso 1 1 calc R . . . .
C37 C 0.52606(16) 0.52811(14) 0.6257(2) 0.0865(10) Uani 1 1 d . . . . .
H37A H 0.523849 0.519876 0.573329 0.130 Uiso 1 1 calc GR . . . .
H37B H 0.515269 0.574666 0.634105 0.130 Uiso 1 1 calc GR . . . .
H37C H 0.488118 0.500704 0.646575 0.130 Uiso 1 1 calc GR . . . .

loop_
_atom_site_aniso_label
_atom_site_aniso_U_11
_atom_site_aniso_U_22
_atom_site_aniso_U_33
_atom_site_aniso_U_23
_atom_site_aniso_U_13
_atom_site_aniso_U_12
Al1 0.0380(3) 0.0231(2) 0.0336(3) 0.00109(18) -0.00026(19) -0.00315(18)
O36 0.0418(7) 0.0394(7) 0.0698(9) 0.0013(7) 0.0102(6) -0.0040(6)
N1 0.0340(7) 0.0225(6) 0.0331(7) 0.0006(5) 0.0011(5) -0.0012(5)
N3 0.0396(8) 0.0225(7) 0.0371(7) 0.0005(5) -0.0029(6) -0.0001(5)
C1 0.0332(8) 0.0262(8) 0.0354(8) 0.0040(6) 0.0005(6) 0.0028(6)
C2 0.0441(9) 0.0302(8) 0.0315(8) 0.0018(7) -0.0051(7) 0.0026(7)
C3 0.0399(9) 0.0288(8) 0.0352(8) -0.0022(7) -0.0043(7) 0.0011(7)
C4 0.0518(11) 0.0284(8) 0.0423(9) 0.0071(7) -0.0010(8) 0.0006(7)
C5 0.0624(12) 0.0347(9) 0.0387(10) -0.0063(8) -0.0049(8) 0.0031(8)
C6 0.0357(8) 0.0216(7) 0.0342(8) 0.0022(6) 0.0003(6) -0.0027(6)
C7 0.0371(9) 0.0270(8) 0.0416(9) 0.0033(7) 0.0046(7) -0.0032(7)
C8 0.0377(9) 0.0373(9) 0.0515(11) 0.0011(8) 0.0019(8) -0.0102(7)
C9 0.0517(11) 0.0352(9) 0.0471(10) -0.0070(8) -0.0013(8) -0.0136(8)
C10 0.0503(11) 0.0324(9) 0.0401(9) -0.0072(7) 0.0048(8) -0.0070(8)
C11 0.0382(9) 0.0266(8) 0.0344(8) 0.0003(6) 0.0012(6) -0.0023(6)
C12 0.0384(9) 0.0326(9) 0.0585(11) -0.0007(8) 0.0106(8) -0.0024(7)
C13 0.0504(13) 0.0603(14) 0.0793(16) 0.0089(12) 0.0121(11) 0.0166(11)
C14 0.0596(13) 0.0504(12) 0.0633(13) 0.0008(10) 0.0228(11) 0.0028(10)
C15 0.0376(9) 0.0278(8) 0.0378(9) -0.0020(7) 0.0031(7) 0.0003(7)
C16 0.0471(11) 0.0401(10) 0.0563(12) 0.0045(9) 0.0054(9) 0.0066(8)
C17 0.0430(10) 0.0463(11) 0.0474(11) 0.0056(8) 0.0081(8) -0.0024(8)
C18 0.0519(10) 0.0236(8) 0.0347(8) -0.0014(6) -0.0046(7) 0.0026(7)
C19 0.0588(12) 0.0276(9) 0.0459(10) -0.0015(7) -0.0087(8) -0.0033(8)
C20 0.0796(16) 0.0267(9) 0.0556(12) 0.0007(8) -0.0088(11) -0.0077(10)
C21 0.0907(17) 0.0254(9) 0.0516(12) 0.0015(8) -0.0045(11) 0.0096(10)
C22 0.0703(14) 0.0339(10) 0.0445(10) 0.0032(8) 0.0012(9) 0.0170(9)
C23 0.0543(11) 0.0319(9) 0.0365(9) 0.0008(7) 0.0013(8) 0.0088(8)
C24 0.0539(12) 0.0343(10) 0.0730(14) 0.0042(10) -0.0154(10) -0.0128(9)
C25 0.0594(15) 0.0535(14) 0.096(2) 0.0125(13) 0.0029(13) -0.0118(11)
C26 0.0793(18) 0.0583(15) 0.090(2) 0.0026(14) -0.0319(15) -0.0251(14)
C27 0.0440(10) 0.0408(10) 0.0503(11) 0.0059(8) 0.0041(8) 0.0099(8)
C28 0.0625(15) 0.098(2) 0.0636(15) 0.0060(15) 0.0169(12) -0.0010(15)
C29 0.0577(14) 0.0583(14) 0.0761(16) 0.0130(12) -0.0117(12) 0.0062(11)
C30 0.0430(9) 0.0324(9) 0.0366(9) -0.0004(7) 0.0034(7) 0.0016(7)
C31 0.0649(13) 0.0355(10) 0.0408(10) 0.0032(8) 0.0005(9) -0.0019(9)
C32 0.0821(16) 0.0421(11) 0.0468(11) 0.0107(9) 0.0016(11) 0.0088(11)
C33 0.0658(14) 0.0682(15) 0.0439(11) 0.0119(11) -0.0098(10) 0.0117(12)
C34 0.0520(12) 0.0686(15) 0.0512(12) 0.0070(11) -0.0104(9) -0.0105(11)
C35 0.0462(11) 0.0449(11) 0.0432(10) 0.0075(8) -0.0030(8) -0.0076(8)
C37 0.0491(14) 0.0545(15) 0.152(3) -0.0178(18) -0.0097(16) -0.0019(11)

loop_
_atom_type_symbol
_atom_type_description
_atom_type_scat_dispersion_real
_atom_type_scat_dispersion_imag
_atom_type_scat_source
C C 0.0181 0.0091 'International Tables Vol C Tables 4.2.6.8 and 6.1.1.4'
H H 0.0000 0.0000 'International Tables Vol C Tables 4.2.6.8 and 6.1.1.4'
Al Al 0.2130 0.2455 'International Tables Vol C Tables 4.2.6.8 and 6.1.1.4'
N N 0.0311 0.0180 'International Tables Vol C Tables 4.2.6.8 and 6.1.1.4'
O O 0.0492 0.0322 'International Tables Vol C Tables 4.2.6.8 and 6.1.1.4'

loop_
_exptl_crystal_face_index_h
_exptl_crystal_face_index_k
_exptl_crystal_face_index_l
_exptl_crystal_face_perp_dist
-1 -5 2 0.1044
2 0 5 0.0755
5 0 4 0.0700
5 0 -1 0.0708
1 5 0 0.0967
-3 5 -1 0.0941
3 -5 2 0.0907
-5 2 -1 0.0550
-5 2 0 0.0625
-1 0 5 0.0919
1 -3 -5 0.0938
1 0 -5 0.1000
-1 0 0 0.0508
-5 0 -1 0.0553
4 2 -5 0.0901
3 -1 -5 0.0734
3 3 5 0.0765

loop_
_geom_angle_atom_site_label_1
_geom_angle_atom_site_label_2
_geom_angle_atom_site_label_3
_geom_angle
_geom_angle_site_symmetry_1
_geom_angle_site_symmetry_3
_geom_angle_publ_flag
O36 Al1 N1 113.51(7) . . ?
O36 Al1 N3 108.04(7) . . ?
O36 Al1 C30 110.02(8) . . ?
N1 Al1 N3 95.99(6) . . ?
N1 Al1 C30 114.93(7) . . ?
N3 Al1 C30 113.57(7) . . ?
C37 O36 Al1 140.4(2) . . ?
C1 N1 Al1 118.43(11) . . ?
C1 N1 C6 117.74(13) . . ?
C6 N1 Al1 123.73(10) . . ?
C3 N3 Al1 119.81(12) . . ?
C3 N3 C18 119.61(14) . . ?
C18 N3 Al1 119.97(11) . . ?
N1 C1 C2 123.21(15) . . ?
N1 C1 C4 119.46(15) . . ?
C2 C1 C4 117.33(15) . . ?
C1 C2 H2 116.5 . . ?
C1 C2 C3 127.04(16) . . ?
C3 C2 H2 116.5 . . ?
N3 C3 C2 122.48(16) . . ?
N3 C3 C5 121.46(16) . . ?
C2 C3 C5 116.06(16) . . ?
C1 C4 H4A 109.5 . . ?
C1 C4 H4B 109.5 . . ?
C1 C4 H4C 109.5 . . ?
H4A C4 H4B 109.5 . . ?
H4A C4 H4C 109.5 . . ?
H4B C4 H4C 109.5 . . ?
C3 C5 H5A 109.5 . . ?
C3 C5 H5B 109.5 . . ?
C3 C5 H5C 109.5 . . ?
H5A C5 H5B 109.5 . . ?
H5A C5 H5C 109.5 . . ?
H5B C5 H5C 109.5 . . ?
C7 C6 N1 118.84(15) . . ?
C11 C6 N1 120.21(15) . . ?
C11 C6 C7 120.89(15) . . ?
C6 C7 C12 123.05(16) . . ?
C8 C7 C6 118.13(17) . . ?
C8 C7 C12 118.80(16) . . ?
C7 C8 H8 119.2 . . ?
C9 C8 C7 121.70(18) . . ?
C9 C8 H8 119.2 . . ?
C8 C9 H9 120.2 . . ?
C8 C9 C10 119.62(17) . . ?
C10 C9 H9 120.2 . . ?
C9 C10 H10 119.3 . . ?
C9 C10 C11 121.35(18) . . ?
C11 C10 H10 119.3 . . ?
C6 C11 C15 122.39(15) . . ?
C10 C11 C6 118.31(16) . . ?
C10 C11 C15 119.27(16) . . ?
C7 C12 H12 108.0 . . ?
C7 C12 C14 110.97(16) . . ?
C13 C12 C7 111.95(18) . . ?
C13 C12 H12 108.0 . . ?
C13 C12 C14 109.92(18) . . ?
C14 C12 H12 108.0 . . ?
C12 C13 H13A 109.5 . . ?
C12 C13 H13B 109.5 . . ?
C12 C13 H13C 109.5 . . ?
H13A C13 H13B 109.5 . . ?
H13A C13 H13C 109.5 . . ?
H13B C13 H13C 109.5 . . ?
C12 C14 H14A 109.5 . . ?
C12 C14 H14B 109.5 . . ?
C12 C14 H14C 109.5 . . ?
H14A C14 H14B 109.5 . . ?
H14A C14 H14C 109.5 . . ?
H14B C14 H14C 109.5 . . ?
C11 C15 H15 107.9 . . ?
C11 C15 C16 112.58(15) . . ?
C11 C15 C17 110.04(15) . . ?
C16 C15 H15 107.9 . . ?
C16 C15 C17 110.30(16) . . ?
C17 C15 H15 107.9 . . ?
C15 C16 H16A 109.5 . . ?
C15 C16 H16B 109.5 . . ?
C15 C16 H16C 109.5 . . ?
H16A C16 H16B 109.5 . . ?
H16A C16 H16C 109.5 . . ?
H16B C16 H16C 109.5 . . ?
C15 C17 H17A 109.5 . . ?
C15 C17 H17B 109.5 . . ?
C15 C17 H17C 109.5 . . ?
H17A C17 H17B 109.5 . . ?
H17A C17 H17C 109.5 . . ?
H17B C17 H17C 109.5 . . ?
C19 C18 N3 120.00(17) . . ?
C19 C18 C23 121.45(17) . . ?
C23 C18 N3 118.52(17) . . ?
C18 C19 C24 123.60(17) . . ?
C20 C19 C18 117.7(2) . . ?
C20 C19 C24 118.65(19) . . ?
C19 C20 H20 119.2 . . ?
C21 C20 C19 121.6(2) . . ?
C21 C20 H20 119.2 . . ?
C20 C21 H21 120.1 . . ?
C22 C21 C20 119.87(19) . . ?
C22 C21 H21 120.1 . . ?
C21 C22 H22 119.3 . . ?
C21 C22 C23 121.5(2) . . ?
C23 C22 H22 119.3 . . ?
C18 C23 C27 122.43(16) . . ?
C22 C23 C18 117.8(2) . . ?
C22 C23 C27 119.72(19) . . ?
C19 C24 H24 108.0 . . ?
C19 C24 C25 110.8(2) . . ?
C19 C24 C26 110.8(2) . . ?
C25 C24 H24 108.0 . . ?
C25 C24 C26 111.1(2) . . ?
C26 C24 H24 108.0 . . ?
C24 C25 H25A 109.5 . . ?
C24 C25 H25B 109.5 . . ?
C24 C25 H25C 109.5 . . ?
H25A C25 H25B 109.5 . . ?
H25A C25 H25C 109.5 . . ?
H25B C25 H25C 109.5 . . ?
C24 C26 H26A 109.5 . . ?
C24 C26 H26B 109.5 . . ?
C24 C26 H26C 109.5 . . ?
H26A C26 H26B 109.5 . . ?
H26A C26 H26C 109.5 . . ?
H26B C26 H26C 109.5 . . ?
C23 C27 H27 107.2 . . ?
C23 C27 C28 110.6(2) . . ?
C23 C27 C29 113.20(18) . . ?
C28 C27 H27 107.2 . . ?
C29 C27 H27 107.2 . . ?
C29 C27 C28 111.1(2) . . ?
C27 C28 H28A 109.5 . . ?
C27 C28 H28B 109.5 . . ?
C27 C28 H28C 109.5 . . ?
H28A C28 H28B 109.5 . . ?
H28A C28 H28C 109.5 . . ?
H28B C28 H28C 109.5 . . ?
C27 C29 H29A 109.5 . . ?
C27 C29 H29B 109.5 . . ?
C27 C29 H29C 109.5 . . ?
H29A C29 H29B 109.5 . . ?
H29A C29 H29C 109.5 . . ?
H29B C29 H29C 109.5 . . ?
C31 C30 Al1 119.97(14) . . ?
C35 C30 Al1 124.50(14) . . ?
C35 C30 C31 115.53(17) . . ?
C30 C31 H31 118.8 . . ?
C32 C31 C30 122.3(2) . . ?
C32 C31 H31 118.8 . . ?
C31 C32 H32 120.0 . . ?
C33 C32 C31 120.0(2) . . ?
C33 C32 H32 120.0 . . ?
C32 C33 H33 120.4 . . ?
C34 C33 C32 119.1(2) . . ?
C34 C33 H33 120.4 . . ?
C33 C34 H34 119.8 . . ?
C33 C34 C35 120.4(2) . . ?
C35 C34 H34 119.8 . . ?
C30 C35 H35 118.7 . . ?
C34 C35 C30 122.6(2) . . ?
C34 C35 H35 118.7 . . ?
O36 C37 H37A 109.5 . . ?
O36 C37 H37B 109.5 . . ?
O36 C37 H37C 109.5 . . ?
H37A C37 H37B 109.5 . . ?
H37A C37 H37C 109.5 . . ?
H37B C37 H37C 109.5 . . ?

loop_
_geom_bond_atom_site_label_1
_geom_bond_atom_site_label_2
_geom_bond_distance
_geom_bond_site_symmetry_2
_geom_bond_publ_flag
Al1 O36 1.7074(15) . ?
Al1 N1 1.8971(14) . ?
Al1 N3 1.9176(15) . ?
Al1 C30 1.9699(19) . ?
O36 C37 1.342(3) . ?
N1 C1 1.345(2) . ?
N1 C6 1.447(2) . ?
N3 C3 1.331(2) . ?
N3 C18 1.453(2) . ?
C1 C2 1.390(2) . ?
C1 C4 1.509(2) . ?
C2 H2 0.9500 . ?
C2 C3 1.412(2) . ?
C3 C5 1.505(2) . ?
C4 H4A 0.9800 . ?
C4 H4B 0.9800 . ?
C4 H4C 0.9800 . ?
C5 H5A 0.9800 . ?
C5 H5B 0.9800 . ?
C5 H5C 0.9800 . ?
C6 C7 1.409(2) . ?
C6 C11 1.405(2) . ?
C7 C8 1.397(3) . ?
C7 C12 1.522(3) . ?
C8 H8 0.9500 . ?
C8 C9 1.375(3) . ?
C9 H9 0.9500 . ?
C9 C10 1.381(3) . ?
C10 H10 0.9500 . ?
C10 C11 1.400(2) . ?
C11 C15 1.517(2) . ?
C12 H12 1.0000 . ?
C12 C13 1.517(3) . ?
C12 C14 1.535(3) . ?
C13 H13A 0.9800 . ?
C13 H13B 0.9800 . ?
C13 H13C 0.9800 . ?
C14 H14A 0.9800 . ?
C14 H14B 0.9800 . ?
C14 H14C 0.9800 . ?
C15 H15 1.0000 . ?
C15 C16 1.534(2) . ?
C15 C17 1.535(3) . ?
C16 H16A 0.9800 . ?
C16 H16B 0.9800 . ?
C16 H16C 0.9800 . ?
C17 H17A 0.9800 . ?
C17 H17B 0.9800 . ?
C17 H17C 0.9800 . ?
C18 C19 1.404(3) . ?
C18 C23 1.406(3) . ?
C19 C20 1.401(3) . ?
C19 C24 1.517(3) . ?
C20 H20 0.9500 . ?
C20 C21 1.375(4) . ?
C21 H21 0.9500 . ?
C21 C22 1.374(3) . ?
C22 H22 0.9500 . ?
C22 C23 1.401(3) . ?
C23 C27 1.519(3) . ?
C24 H24 1.0000 . ?
C24 C25 1.526(4) . ?
C24 C26 1.549(3) . ?
C25 H25A 0.9800 . ?
C25 H25B 0.9800 . ?
C25 H25C 0.9800 . ?
C26 H26A 0.9800 . ?
C26 H26B 0.9800 . ?
C26 H26C 0.9800 . ?
C27 H27 1.0000 . ?
C27 C28 1.528(3) . ?
C27 C29 1.527(3) . ?
C28 H28A 0.9800 . ?
C28 H28B 0.9800 . ?
C28 H28C 0.9800 . ?
C29 H29A 0.9800 . ?
C29 H29B 0.9800 . ?
C29 H29C 0.9800 . ?
C30 C31 1.397(3) . ?
C30 C35 1.394(3) . ?
C31 H31 0.9500 . ?
C31 C32 1.388(3) . ?
C32 H32 0.9500 . ?
C32 C33 1.378(4) . ?
C33 H33 0.9500 . ?
C33 C34 1.374(4) . ?
C34 H34 0.9500 . ?
C34 C35 1.379(3) . ?
C35 H35 0.9500 . ?
C37 H37A 0.9800 . ?
C37 H37B 0.9800 . ?
C37 H37C 0.9800 . ?

loop_
_geom_torsion_atom_site_label_1
_geom_torsion_atom_site_label_2
_geom_torsion_atom_site_label_3
_geom_torsion_atom_site_label_4
_geom_torsion
_geom_torsion_site_symmetry_1
_geom_torsion_site_symmetry_2
_geom_torsion_site_symmetry_3
_geom_torsion_site_symmetry_4
_geom_torsion_publ_flag
Al1 N1 C1 C2 -20.6(2) . . . . ?
Al1 N1 C1 C4 160.31(13) . . . . ?
Al1 N1 C6 C7 103.83(16) . . . . ?
Al1 N1 C6 C11 -73.40(18) . . . . ?
Al1 N3 C3 C2 11.7(2) . . . . ?
Al1 N3 C3 C5 -169.32(14) . . . . ?
Al1 N3 C18 C19 90.46(19) . . . . ?
Al1 N3 C18 C23 -87.47(19) . . . . ?
Al1 C30 C31 C32 179.68(18) . . . . ?
Al1 C30 C35 C34 179.98(18) . . . . ?
O36 Al1 N1 C1 -76.68(14) . . . . ?
O36 Al1 N1 C6 99.49(14) . . . . ?
N1 Al1 O36 C37 40.3(3) . . . . ?
N1 C1 C2 C3 -10.9(3) . . . . ?
N1 C6 C7 C8 -176.87(16) . . . . ?
N1 C6 C7 C12 1.5(2) . . . . ?
N1 C6 C11 C10 176.69(15) . . . . ?
N1 C6 C11 C15 -1.3(2) . . . . ?
N3 Al1 O36 C37 -64.9(3) . . . . ?
N3 Al1 N1 C1 35.98(13) . . . . ?
N3 Al1 N1 C6 -147.85(13) . . . . ?
N3 C18 C19 C20 179.56(18) . . . . ?
N3 C18 C19 C24 -0.9(3) . . . . ?
N3 C18 C23 C22 -178.69(17) . . . . ?
N3 C18 C23 C27 -0.9(3) . . . . ?
C1 N1 C6 C7 -80.0(2) . . . . ?
C1 N1 C6 C11 102.80(18) . . . . ?
C1 C2 C3 N3 16.0(3) . . . . ?
C1 C2 C3 C5 -163.05(19) . . . . ?
C3 N3 C18 C19 -80.6(2) . . . . ?
C3 N3 C18 C23 101.4(2) . . . . ?
C4 C1 C2 C3 168.19(18) . . . . ?
C6 N1 C1 C2 163.03(16) . . . . ?
C6 N1 C1 C4 -16.1(2) . . . . ?
C6 C7 C8 C9 -0.2(3) . . . . ?
C6 C7 C12 C13 -121.5(2) . . . . ?
C6 C7 C12 C14 115.3(2) . . . . ?
C6 C11 C15 C16 -129.28(18) . . . . ?
C6 C11 C15 C17 107.24(19) . . . . ?
C7 C6 C11 C10 -0.5(2) . . . . ?
C7 C6 C11 C15 -178.44(15) . . . . ?
C7 C8 C9 C10 0.2(3) . . . . ?
C8 C7 C12 C13 56.8(2) . . . . ?
C8 C7 C12 C14 -66.4(2) . . . . ?
C8 C9 C10 C11 -0.4(3) . . . . ?
C9 C10 C11 C6 0.5(3) . . . . ?
C9 C10 C11 C15 178.52(17) . . . . ?
C10 C11 C15 C16 52.8(2) . . . . ?
C10 C11 C15 C17 -70.7(2) . . . . ?
C11 C6 C7 C8 0.3(3) . . . . ?
C11 C6 C7 C12 178.67(16) . . . . ?
C12 C7 C8 C9 -178.60(18) . . . . ?
C18 N3 C3 C2 -177.19(17) . . . . ?
C18 N3 C3 C5 1.8(3) . . . . ?
C18 C19 C20 C21 0.1(3) . . . . ?
C18 C19 C24 C25 -112.0(2) . . . . ?
C18 C19 C24 C26 124.1(2) . . . . ?
C18 C23 C27 C28 -92.8(2) . . . . ?
C18 C23 C27 C29 141.7(2) . . . . ?
C19 C18 C23 C22 3.4(3) . . . . ?
C19 C18 C23 C27 -178.79(18) . . . . ?
C19 C20 C21 C22 1.5(4) . . . . ?
C20 C19 C24 C25 67.5(3) . . . . ?
C20 C19 C24 C26 -56.3(3) . . . . ?
C20 C21 C22 C23 -0.6(3) . . . . ?
C21 C22 C23 C18 -1.8(3) . . . . ?
C21 C22 C23 C27 -179.67(19) . . . . ?
C22 C23 C27 C28 85.0(2) . . . . ?
C22 C23 C27 C29 -40.5(3) . . . . ?
C23 C18 C19 C20 -2.6(3) . . . . ?
C23 C18 C19 C24 176.99(19) . . . . ?
C24 C19 C20 C21 -179.5(2) . . . . ?
C30 Al1 O36 C37 170.6(3) . . . . ?
C30 Al1 N1 C1 155.46(12) . . . . ?
C30 Al1 N1 C6 -28.37(15) . . . . ?
C30 C31 C32 C33 0.2(4) . . . . ?
C31 C30 C35 C34 0.3(3) . . . . ?
C31 C32 C33 C34 0.6(4) . . . . ?
C32 C33 C34 C35 -0.9(4) . . . . ?
C33 C34 C35 C30 0.4(4) . . . . ?
C35 C30 C31 C32 -0.7(3) . . . . ?

loop_
_exptl_oxdiff_crystal_face_indexfrac_h
_exptl_oxdiff_crystal_face_indexfrac_k
_exptl_oxdiff_crystal_face_indexfrac_l
_exptl_oxdiff_crystal_face_x
_exptl_oxdiff_crystal_face_y
_exptl_oxdiff_crystal_face_z
-1.0009 -4.9983 1.9992 0.2280 0.3016 -0.1830
1.9978 0.0019 4.9999 0.1526 -0.1830 -0.4048
4.9977 0.0032 4.0021 0.3272 -0.3627 -0.3098
4.9996 0.0023 -0.9966 0.2953 -0.3069 0.1033
1.0002 4.9987 0.0002 -0.2152 -0.3239 0.0177
-2.9988 4.9965 -1.0020 -0.4629 -0.0583 0.0838
2.9984 -4.9963 2.0018 0.4693 0.0472 -0.1664
-4.9987 1.9966 -1.0031 -0.4182 0.2251 0.0674
-4.9991 1.9967 -0.0033 -0.4119 0.2139 -0.0152
-1.0017 0.0004 4.9980 -0.0284 0.0079 -0.4173
1.0015 -2.9993 -4.9978 0.1937 0.1483 0.4091
1.0017 -0.0004 -4.9980 0.0284 -0.0079 0.4173
-0.9998 -0.0005 -0.0006 -0.0603 0.0636 -0.0041
-4.9988 -0.0027 -1.0029 -0.3080 0.3292 0.0619
4.0013 2.0004 -4.9963 0.0992 -0.3028 0.4351
3.0013 -0.9990 -4.9967 0.2042 -0.0830 0.4228
2.9979 3.0013 5.0003 0.0476 -0.4028 -0.3925
